data_8105293
loop_
_publ_author_name
'Wu, Wen-Neng'
'Fei, Qiang'
'Ge, Yong-Hui'
'Gan, Xiu-Hai'

_publ_section_title
;
 Crystal structure of
 4-((2-methyl-6-(trifluoromethyl)pyrimidin-4-yl)oxy)benzoic acid,
 C13H9F3N2O3
;
_journal_issue 4
_journal_name_full 'Zeitschrift f\"ur Kristallographie - New Crystal Structures'
_journal_page_first 805
_journal_page_last 806
_journal_paper_doi 10.1515/ncrs-2020-0020
_journal_volume 235
_journal_year 2020
_chemical_formula_sum 'C13 H9 F3 N2 O3'
_chemical_formula_weight 298.22
_space_group_IT_number 14
_space_group_name_Hall '-P 2ybc'
_space_group_name_H-M_alt 'P 1 21/c 1'
_symmetry_cell_setting monoclinic
_symmetry_space_group_name_H-M 'P 1 21/c 1'
_atom_sites_solution_hydrogens geom
_atom_sites_solution_primary direct
_atom_sites_solution_secondary difmap
_cell_angle_alpha 90.00
_cell_angle_beta 110.691(3)
_cell_angle_gamma 90.00
_cell_formula_units_Z 4
_cell_length_a 8.6952(7)
_cell_length_b 19.6715(18)
_cell_length_c 8.0995(8)
_cell_measurement_reflns_used 1240
_cell_measurement_temperature 298(2)
_cell_measurement_theta_max 21.67
_cell_measurement_theta_min 2.504
_cell_volume 1296.0(2)
_computing_cell_refinement 'Bruker SMART'
_computing_data_collection 'Bruker SMART'
_computing_data_reduction 'Bruker SHELXTL'
_computing_molecular_graphics 'Bruker SHELXTL'
_computing_publication_material 'Bruker SHELXTL'
_computing_structure_refinement 'SHELXL-97 (Sheldrick, 1997)'
_computing_structure_solution 'SHELXS-97 (Sheldrick, 1990)'
_diffrn_ambient_temperature 298(2)
_diffrn_measured_fraction_theta_full 0.997
_diffrn_measured_fraction_theta_max 0.997
_diffrn_measurement_device_type 'CCD area detector'
_diffrn_measurement_method 'phi and omega scans'
_diffrn_radiation_monochromator graphite
_diffrn_radiation_source 'fine-focus sealed tube'
_diffrn_radiation_type MoK\a
_diffrn_radiation_wavelength 0.71073
_diffrn_reflns_av_R_equivalents 0.0664
_diffrn_reflns_av_sigmaI/netI 0.0588
_diffrn_reflns_limit_h_max 10
_diffrn_reflns_limit_h_min -10
_diffrn_reflns_limit_k_max 12
_diffrn_reflns_limit_k_min -23
_diffrn_reflns_limit_l_max 9
_diffrn_reflns_limit_l_min -9
_diffrn_reflns_number 6503
_diffrn_reflns_theta_full 25.02
_diffrn_reflns_theta_max 25.02
_diffrn_reflns_theta_min 2.50
_exptl_absorpt_coefficient_mu 0.138
_exptl_absorpt_correction_T_max 0.9864
_exptl_absorpt_correction_T_min 0.9598
_exptl_absorpt_correction_type multi-scan
_exptl_absorpt_process_details sadabs
_exptl_crystal_density_diffrn 1.528
_exptl_crystal_density_method 'not measured'
_exptl_crystal_F_000 608
_exptl_crystal_size_max 0.30
_exptl_crystal_size_mid 0.27
_exptl_crystal_size_min 0.10
_refine_diff_density_max 0.204
_refine_diff_density_min -0.184
_refine_diff_density_rms 0.044
_refine_ls_extinction_method none
_refine_ls_goodness_of_fit_ref 1.085
_refine_ls_hydrogen_treatment mixed
_refine_ls_matrix_type full
_refine_ls_number_parameters 191
_refine_ls_number_reflns 2290
_refine_ls_number_restraints 0
_refine_ls_restrained_S_all 1.085
_refine_ls_R_factor_all 0.1062
_refine_ls_R_factor_gt 0.0558
_refine_ls_shift/su_max 0.000
_refine_ls_shift/su_mean 0.000
_refine_ls_structure_factor_coef Fsqd
_refine_ls_weighting_details 'calc w=1/[\s^2^(Fo^2^)+(0.0476P)^2^+0.0000P] where P=(Fo^2^+2Fc^2^)/3'
_refine_ls_weighting_scheme calc
_refine_ls_wR_factor_gt 0.1198
_refine_ls_wR_factor_ref 0.1358
_reflns_number_gt 1237
_reflns_number_total 2290
_reflns_threshold_expression >2sigma(I)
_cod_data_source_file suppl_ncrs-2020-0020_suppl.cif
_cod_data_source_block 190801d
_cod_depositor_comments
;
The following automatic conversions were performed:

data item '_symmetry_cell_setting' value 'Monoclinic' was changed to
'monoclinic' in accordance with the built-in table derived from the
CIF Core dictionary named 'cif_core.dic' version 2.4.5 last updated
on 2014-11-21.

Automatic conversion script
Id: cif_fix_values 8738 2021-04-28 16:35:53Z antanas 
;
_cod_original_sg_symbol_H-M P2(1)/c
_cod_database_code 8105293

loop_
_symmetry_equiv_pos_as_xyz
'x, y, z'
'-x, y+1/2, -z+1/2'
'-x, -y, -z'
'x, -y-1/2, z-1/2'

loop_
_atom_site_label
_atom_site_type_symbol
_atom_site_fract_x
_atom_site_fract_y
_atom_site_fract_z
_atom_site_U_iso_or_equiv
_atom_site_adp_type
_atom_site_occupancy
_atom_site_symmetry_multiplicity
_atom_site_calc_flag
_atom_site_refinement_flags
_atom_site_disorder_assembly
_atom_site_disorder_group
F1 F 0.0828(2) 0.81901(13) 1.3721(3) 0.1159(9) Uani 1 1 d . . .
F2 F -0.0740(2) 0.83549(12) 1.1076(3) 0.1119(8) Uani 1 1 d . . .
F3 F 0.0187(2) 0.73781(13) 1.1919(3) 0.1068(8) Uani 1 1 d . . .
N1 N 0.4796(3) 0.83773(12) 1.0814(3) 0.0539(6) Uani 1 1 d . . .
N2 N 0.3434(3) 0.78537(13) 1.2559(3) 0.0606(7) Uani 1 1 d . . .
O1 O 0.8158(2) 0.95736(13) 0.4385(3) 0.0912(8) Uani 1 1 d . . .
H1 H 0.8943 0.9705 0.4133 0.137 Uiso 1 1 calc R . .
O2 O 0.9716(3) 0.99741(13) 0.7010(3) 0.0903(8) Uani 1 1 d . . .
O3 O 0.3322(2) 0.90623(11) 0.8472(2) 0.0673(6) Uani 1 1 d . . .
C1 C 0.8430(4) 0.96901(17) 0.6009(4) 0.0653(9) Uani 1 1 d . . .
C2 C 0.7139(3) 0.94836(14) 0.6706(4) 0.0557(8) Uani 1 1 d . . .
C3 C 0.7361(3) 0.95991(15) 0.8464(4) 0.0600(8) Uani 1 1 d . . .
H3 H 0.8344 0.9784 0.9215 0.072 Uiso 1 1 calc R . .
C4 C 0.6131(3) 0.94408(15) 0.9102(4) 0.0606(8) Uani 1 1 d . . .
H4 H 0.6274 0.9519 1.0279 0.073 Uiso 1 1 calc R . .
C5 C 0.4690(3) 0.91658(14) 0.7975(4) 0.0571(8) Uani 1 1 d . . .
C6 C 0.4459(3) 0.90429(16) 0.6236(4) 0.0659(9) Uani 1 1 d . . .
H6 H 0.3481 0.8852 0.5490 0.079 Uiso 1 1 calc R . .
C7 C 0.5691(3) 0.92053(15) 0.5612(4) 0.0661(9) Uani 1 1 d . . .
H7 H 0.5542 0.9125 0.4434 0.079 Uiso 1 1 calc R . .
C8 C 0.3410(3) 0.86677(15) 0.9872(4) 0.0552(8) Uani 1 1 d . . .
C9 C 0.4763(3) 0.79749(15) 1.2135(4) 0.0546(8) Uani 1 1 d . . .
C10 C 0.2060(3) 0.81714(16) 1.1579(4) 0.0558(8) Uani 1 1 d . . .
C11 C 0.1957(3) 0.85940(16) 1.0215(4) 0.0607(8) Uani 1 1 d . . .
H11 H 0.0990 0.8817 0.9560 0.073 Uiso 1 1 calc R . .
C12 C 0.6342(3) 0.76481(16) 1.3207(4) 0.0727(9) Uani 1 1 d . . .
H12A H 0.6190 0.7391 1.4146 0.109 Uiso 1 1 calc R . .
H12B H 0.7160 0.7992 1.3695 0.109 Uiso 1 1 calc R . .
H12C H 0.6694 0.7350 1.2472 0.109 Uiso 1 1 calc R . .
C13 C 0.0579(4) 0.8031(2) 1.2070(5) 0.0748(10) Uani 1 1 d . . .

loop_
_atom_site_aniso_label
_atom_site_aniso_U_11
_atom_site_aniso_U_22
_atom_site_aniso_U_33
_atom_site_aniso_U_23
_atom_site_aniso_U_13
_atom_site_aniso_U_12
F1 0.0791(13) 0.202(3) 0.0830(14) -0.0171(16) 0.0496(11) -0.0269(13)
F2 0.0489(10) 0.162(2) 0.1285(17) 0.0579(16) 0.0366(11) 0.0166(12)
F3 0.0810(13) 0.1197(19) 0.1273(19) 0.0122(15) 0.0462(13) -0.0299(13)
N1 0.0438(13) 0.0648(16) 0.0566(14) -0.0001(13) 0.0220(12) -0.0040(12)
N2 0.0468(13) 0.0832(19) 0.0535(14) 0.0084(13) 0.0199(12) -0.0047(13)
O1 0.0729(15) 0.139(2) 0.0762(16) -0.0053(15) 0.0449(13) -0.0208(13)
O2 0.0660(14) 0.136(2) 0.0765(15) -0.0079(15) 0.0347(13) -0.0319(14)
O3 0.0493(11) 0.0898(16) 0.0674(13) 0.0193(12) 0.0263(10) -0.0003(10)
C1 0.061(2) 0.082(2) 0.062(2) 0.0033(19) 0.0327(17) -0.0027(17)
C2 0.0525(17) 0.062(2) 0.0586(18) 0.0046(16) 0.0268(15) -0.0036(15)
C3 0.0506(16) 0.075(2) 0.0569(18) -0.0003(17) 0.0225(15) -0.0071(15)
C4 0.0599(18) 0.075(2) 0.0535(18) -0.0024(17) 0.0285(15) -0.0034(16)
C5 0.0511(17) 0.062(2) 0.065(2) 0.0098(17) 0.0283(16) -0.0026(15)
C6 0.0563(18) 0.082(2) 0.0588(19) 0.0011(18) 0.0190(15) -0.0133(16)
C7 0.0648(19) 0.086(2) 0.0555(18) -0.0069(18) 0.0305(16) -0.0137(17)
C8 0.0521(18) 0.064(2) 0.0556(17) -0.0015(17) 0.0265(15) -0.0069(15)
C9 0.0477(16) 0.066(2) 0.0538(17) -0.0015(16) 0.0224(15) -0.0068(14)
C10 0.0432(16) 0.077(2) 0.0490(17) -0.0005(17) 0.0186(14) -0.0086(15)
C11 0.0443(16) 0.076(2) 0.0620(18) 0.0041(18) 0.0194(14) 0.0005(15)
C12 0.0508(17) 0.091(2) 0.080(2) 0.018(2) 0.0271(16) 0.0080(17)
C13 0.0484(19) 0.105(3) 0.074(2) 0.018(2) 0.0253(18) -0.010(2)

loop_
_atom_type_symbol
_atom_type_description
_atom_type_scat_dispersion_real
_atom_type_scat_dispersion_imag
_atom_type_scat_source
C C 0.0033 0.0016 'International Tables Vol C Tables 4.2.6.8 and 6.1.1.4'
H H 0.0000 0.0000 'International Tables Vol C Tables 4.2.6.8 and 6.1.1.4'
N N 0.0061 0.0033 'International Tables Vol C Tables 4.2.6.8 and 6.1.1.4'
O O 0.0106 0.0060 'International Tables Vol C Tables 4.2.6.8 and 6.1.1.4'
F F 0.0171 0.0103 'International Tables Vol C Tables 4.2.6.8 and 6.1.1.4'

loop_
_geom_angle_atom_site_label_1
_geom_angle_atom_site_label_2
_geom_angle_atom_site_label_3
_geom_angle
_geom_angle_site_symmetry_1
_geom_angle_site_symmetry_3
C8 N1 C9 116.6(2) . .
C10 N2 C9 115.9(2) . .
C1 O1 H1 109.5 . .
C8 O3 C5 121.5(2) . .
O2 C1 O1 123.1(3) . .
O2 C1 C2 119.8(3) . .
O1 C1 C2 117.1(3) . .
C7 C2 C3 119.5(2) . .
C7 C2 C1 120.6(3) . .
C3 C2 C1 119.8(3) . .
C4 C3 C2 120.2(3) . .
C4 C3 H3 119.9 . .
C2 C3 H3 119.9 . .
C5 C4 C3 119.1(3) . .
C5 C4 H4 120.4 . .
C3 C4 H4 120.4 . .
C6 C5 C4 121.3(3) . .
C6 C5 O3 116.0(3) . .
C4 C5 O3 122.4(3) . .
C5 C6 C7 119.1(3) . .
C5 C6 H6 120.4 . .
C7 C6 H6 120.4 . .
C2 C7 C6 120.8(3) . .
C2 C7 H7 119.6 . .
C6 C7 H7 119.6 . .
N1 C8 O3 120.4(2) . .
N1 C8 C11 123.5(3) . .
O3 C8 C11 116.1(3) . .
N2 C9 N1 125.1(3) . .
N2 C9 C12 118.5(3) . .
N1 C9 C12 116.5(2) . .
N2 C10 C11 123.9(2) . .
N2 C10 C13 115.4(3) . .
C11 C10 C13 120.7(3) . .
C10 C11 C8 114.9(3) . .
C10 C11 H11 122.5 . .
C8 C11 H11 122.5 . .
C9 C12 H12A 109.5 . .
C9 C12 H12B 109.5 . .
H12A C12 H12B 109.5 . .
C9 C12 H12C 109.5 . .
H12A C12 H12C 109.5 . .
H12B C12 H12C 109.5 . .
F2 C13 F1 107.7(3) . .
F2 C13 F3 105.9(3) . .
F1 C13 F3 105.6(3) . .
F2 C13 C10 113.3(3) . .
F1 C13 C10 112.2(3) . .
F3 C13 C10 111.8(3) . .

loop_
_geom_bond_atom_site_label_1
_geom_bond_atom_site_label_2
_geom_bond_distance
_geom_bond_site_symmetry_2
F1 C13 1.315(4) .
F2 C13 1.310(3) .
F3 C13 1.324(4) .
N1 C8 1.308(3) .
N1 C9 1.340(3) .
N2 C10 1.333(3) .
N2 C9 1.337(3) .
O1 C1 1.272(3) .
O1 H1 0.8200 .
O2 C1 1.257(3) .
O3 C8 1.354(3) .
O3 C5 1.398(3) .
C1 C2 1.480(4) .
C2 C7 1.372(4) .
C2 C3 1.386(4) .
C3 C4 1.378(3) .
C3 H3 0.9300 .
C4 C5 1.374(4) .
C4 H4 0.9300 .
C5 C6 1.372(4) .
C6 C7 1.375(4) .
C6 H6 0.9300 .
C7 H7 0.9300 .
C8 C11 1.394(3) .
C9 C12 1.486(4) .
C10 C11 1.360(4) .
C10 C13 1.501(4) .
C11 H11 0.9300 .
C12 H12A 0.9600 .
C12 H12B 0.9600 .
C12 H12C 0.9600 .

loop_
_geom_torsion_atom_site_label_1
_geom_torsion_atom_site_label_2
_geom_torsion_atom_site_label_3
_geom_torsion_atom_site_label_4
_geom_torsion
_geom_torsion_site_symmetry_1
_geom_torsion_site_symmetry_2
_geom_torsion_site_symmetry_3
_geom_torsion_site_symmetry_4
O2 C1 C2 C7 176.6(3) . . . .
O1 C1 C2 C7 -2.6(4) . . . .
O2 C1 C2 C3 -0.6(5) . . . .
O1 C1 C2 C3 -179.8(3) . . . .
C7 C2 C3 C4 -0.6(5) . . . .
C1 C2 C3 C4 176.6(3) . . . .
C2 C3 C4 C5 0.2(5) . . . .
C3 C4 C5 C6 0.4(5) . . . .
C3 C4 C5 O3 -172.7(2) . . . .
C8 O3 C5 C6 128.2(3) . . . .
C8 O3 C5 C4 -58.3(4) . . . .
C4 C5 C6 C7 -0.6(5) . . . .
O3 C5 C6 C7 172.9(3) . . . .
C3 C2 C7 C6 0.3(5) . . . .
C1 C2 C7 C6 -176.9(3) . . . .
C5 C6 C7 C2 0.3(5) . . . .
C9 N1 C8 O3 -177.6(2) . . . .
C9 N1 C8 C11 2.1(4) . . . .
C5 O3 C8 N1 0.8(4) . . . .
C5 O3 C8 C11 -178.9(3) . . . .
C10 N2 C9 N1 -0.8(4) . . . .
C10 N2 C9 C12 178.6(3) . . . .
C8 N1 C9 N2 -0.4(4) . . . .
C8 N1 C9 C12 -179.8(3) . . . .
C9 N2 C10 C11 0.4(4) . . . .
C9 N2 C10 C13 -179.9(3) . . . .
N2 C10 C11 C8 1.1(4) . . . .
C13 C10 C11 C8 -178.6(3) . . . .
N1 C8 C11 C10 -2.4(4) . . . .
O3 C8 C11 C10 177.2(2) . . . .
N2 C10 C13 F2 179.9(3) . . . .
C11 C10 C13 F2 -0.4(5) . . . .
N2 C10 C13 F1 57.7(4) . . . .
C11 C10 C13 F1 -122.6(3) . . . .
N2 C10 C13 F3 -60.6(4) . . . .
C11 C10 C13 F3 119.1(3) . . . .
